data_1549996
loop_
_publ_author_name
'Hsu, Li-Yun'
'Maity, Subhendu'
'Matsunaga, Yuki'
'Hsu, Ying-Feng'
'Liu, Yi-Hung'
'Peng, Shie-Ming'
'Shinmyozu, Teruo'
'Yang, Jye-Shane'

_publ_section_title
;
 Photomechanochromic <i>vs.</i> mechanochromic fluorescence of a
 unichromophoric bimodal molecular solid: multicolour fluorescence
 patterning.
;
_journal_issue 48
_journal_name_full 'Chemical science'
_journal_page_first 8990
_journal_page_last 9001
_journal_paper_doi 10.1039/c8sc03740j
_journal_volume 9
_journal_year 2018
_chemical_formula_sum 'C58 H46 O'
_chemical_formula_weight 758.95
_space_group_IT_number 14
_space_group_name_Hall '-P 2ybc'
_space_group_name_H-M_alt 'P 1 21/c 1'
_symmetry_cell_setting monoclinic
_symmetry_space_group_name_Hall '-P 2ybc'
_symmetry_space_group_name_H-M 'P 1 21/c 1'
_atom_sites_solution_hydrogens geom
_atom_sites_solution_primary direct
_atom_sites_solution_secondary difmap
_audit_creation_method SHELXL-97
_audit_update_record
;
2018-08-21 deposited with the CCDC.
2018-10-02 downloaded from the CCDC.
;
_cell_angle_alpha 90.00
_cell_angle_beta 97.711(7)
_cell_angle_gamma 90.00
_cell_formula_units_Z 4
_cell_length_a 11.7855(7)
_cell_length_b 9.0557(6)
_cell_length_c 38.491(3)
_cell_measurement_reflns_used 1728
_cell_measurement_temperature 200(2)
_cell_measurement_theta_max 70.7790
_cell_measurement_theta_min 4.1530
_cell_volume 4070.8(5)
_computing_cell_refinement 'CrysAlisPro 1.171.38.41 (Rigaku OD, 2015)'
_computing_data_collection 'CrysAlisPro 1.171.38.41 (Rigaku OD, 2015)'
_computing_data_reduction 'CrysAlisPro 1.171.38.41 (Rigaku OD, 2015)'
_computing_molecular_graphics SHELXTL
_computing_publication_material SHELXTL
_computing_structure_refinement 'SHELXL-97 (Sheldrick, 1997)'
_computing_structure_solution 'SHELXS-97 (Sheldrick, 1990)'
_diffrn_ambient_temperature 200(2)
_diffrn_detector_area_resol_mean 10.2496
_diffrn_measured_fraction_theta_full 0.987
_diffrn_measured_fraction_theta_max 0.987
_diffrn_measurement_device_type 'Xcalibur, Atlas, Gemini'
_diffrn_radiation_monochromator graphite
_diffrn_radiation_source 'fine-focus sealed tube'
_diffrn_radiation_type CuK\a
_diffrn_radiation_wavelength 1.54178
_diffrn_reflns_av_R_equivalents 0.0497
_diffrn_reflns_av_sigmaI/netI 0.1050
_diffrn_reflns_limit_h_max 14
_diffrn_reflns_limit_h_min -13
_diffrn_reflns_limit_k_max 7
_diffrn_reflns_limit_k_min -10
_diffrn_reflns_limit_l_max 40
_diffrn_reflns_limit_l_min -46
_diffrn_reflns_number 12091
_diffrn_reflns_theta_full 67.99
_diffrn_reflns_theta_max 67.99
_diffrn_reflns_theta_min 4.16
_exptl_absorpt_coefficient_mu 0.545
_exptl_absorpt_correction_T_max 1.00000
_exptl_absorpt_correction_T_min 0.81982
_exptl_absorpt_correction_type multi-scan
_exptl_absorpt_process_details
; 
CrysAlisPro 1.171.38.46 (Rigaku Oxford Diffraction, 2015) 
Empirical absorption correction using spherical harmonics, 
 implemented in SCALE3 ABSPACK scaling algorithm. 
;
_exptl_crystal_density_diffrn 1.238
_exptl_crystal_density_method 'not measured'
_exptl_crystal_description plate
_exptl_crystal_F_000 1608
_exptl_crystal_size_max 0.30
_exptl_crystal_size_mid 0.25
_exptl_crystal_size_min 0.10
_refine_diff_density_max 0.587
_refine_diff_density_min -0.294
_refine_diff_density_rms 0.055
_refine_ls_extinction_method none
_refine_ls_goodness_of_fit_ref 1.115
_refine_ls_hydrogen_treatment mixed
_refine_ls_matrix_type full
_refine_ls_number_parameters 605
_refine_ls_number_reflns 7304
_refine_ls_number_restraints 1900
_refine_ls_restrained_S_all 1.049
_refine_ls_R_factor_all 0.1804
_refine_ls_R_factor_gt 0.0900
_refine_ls_shift/su_max 0.096
_refine_ls_shift/su_mean 0.003
_refine_ls_structure_factor_coef Fsqd
_refine_ls_weighting_details 'calc w=1/[\s^2^(Fo^2^)+(0.1000P)^2^+0.0000P] where P=(Fo^2^+2Fc^2^)/3'
_refine_ls_weighting_scheme calc
_refine_ls_wR_factor_gt 0.2275
_refine_ls_wR_factor_ref 0.2878
_reflns_number_gt 3217
_reflns_number_total 7304
_reflns_threshold_expression >2sigma(I)
_cod_data_source_file c8sc03740j2.cif
_cod_data_source_block ic18582
_cod_depositor_comments
;
The following automatic conversions were performed:

'_symmetry_cell_setting' value 'Monoclinic' changed to 'monoclinic'
according to
/home/data/users/saulius/crontab/automatic-downloads/rss-feeds/RSC/lib/dictionaries/cif_core.dic
dictionary named 'cif_core.dic' version 2.4.2 from 2011-04-26.

Automatic conversion script
Id: cif_fix_values 4973 2017-02-22 13:04:09Z antanas 

 Adding full bibliography for 1549995--1549997.cif.
;
_cod_original_sg_symbol_H-M P2(1)/c
_cod_database_code 1549996

loop_
_symmetry_equiv_pos_as_xyz
'x, y, z'
'-x, y+1/2, -z+1/2'
'-x, -y, -z'
'x, -y-1/2, z-1/2'

loop_
_atom_site_label
_atom_site_type_symbol
_atom_site_fract_x
_atom_site_fract_y
_atom_site_fract_z
_atom_site_U_iso_or_equiv
_atom_site_adp_type
_atom_site_occupancy
_atom_site_symmetry_multiplicity
_atom_site_calc_flag
_atom_site_refinement_flags
_atom_site_disorder_assembly
_atom_site_disorder_group
O1 O 0.7688(3) 0.3622(4) 0.18410(9) 0.0628(9) Uani 1 1 d DU . .
C1 C 0.7691(4) 0.4693(5) 0.15874(12) 0.0525(11) Uani 1 1 d U A .
C2 C 0.6668(4) 0.5124(5) 0.13829(12) 0.0495(10) Uani 1 1 d U . .
C3 C 0.6672(4) 0.6176(5) 0.11222(12) 0.0497(10) Uani 1 1 d U A .
C4 C 0.7692(4) 0.6819(5) 0.10487(12) 0.0473(10) Uani 1 1 d U . .
C5 C 0.8695(4) 0.6436(5) 0.12669(12) 0.0475(10) Uani 1 1 d U A .
C6 C 0.8697(4) 0.5393(5) 0.15315(12) 0.0495(10) Uani 1 1 d U . .
C7 C 0.9877(4) 0.5186(5) 0.17440(12) 0.0504(10) Uani 1 1 d U A .
H7A H 0.9872 0.4457 0.1939 0.060 Uiso 1 1 calc R . .
C8 C 1.0257(4) 0.6706(5) 0.18727(12) 0.0509(10) Uani 1 1 d U . .
C9 C 1.0604(4) 0.7128(5) 0.22183(12) 0.0539(11) Uani 1 1 d U A .
H9A H 1.0621 0.6425 0.2402 0.065 Uiso 1 1 calc R . .
C10 C 1.0927(4) 0.8585(6) 0.22937(13) 0.0598(12) Uani 1 1 d U . .
H10A H 1.1159 0.8882 0.2529 0.072 Uiso 1 1 calc R A .
C11 C 1.0908(4) 0.9594(6) 0.20252(13) 0.0594(12) Uani 1 1 d U A .
H11A H 1.1128 1.0587 0.2077 0.071 Uiso 1 1 calc R . .
C12 C 1.0570(4) 0.9175(5) 0.16768(12) 0.0550(11) Uani 1 1 d U . .
H12A H 1.0550 0.9882 0.1494 0.066 Uiso 1 1 calc R A .
C13 C 1.0268(4) 0.7733(5) 0.16019(12) 0.0489(10) Uani 1 1 d U A .
C14 C 0.9889(4) 0.7065(5) 0.12419(12) 0.0486(10) Uani 1 1 d U . .
H14A H 0.9892 0.7796 0.1047 0.058 Uiso 1 1 calc R A .
C15 C 1.0663(4) 0.5734(5) 0.12044(12) 0.0501(10) Uani 1 1 d U A .
C16 C 1.0671(4) 0.4731(5) 0.14801(12) 0.0514(10) Uani 1 1 d U . .
C17 C 1.1332(4) 0.3466(5) 0.14872(14) 0.0557(11) Uani 1 1 d U A .
H17A H 1.1332 0.2773 0.1672 0.067 Uiso 1 1 calc R . .
C18 C 1.1985(4) 0.3223(6) 0.12253(14) 0.0616(12) Uani 1 1 d U . .
H18A H 1.2452 0.2366 0.1232 0.074 Uiso 1 1 calc R A .
C19 C 1.1975(4) 0.4212(6) 0.09500(14) 0.0593(12) Uani 1 1 d U A .
H19A H 1.2423 0.4015 0.0768 0.071 Uiso 1 1 calc R . .
C20 C 1.1313(4) 0.5495(5) 0.09387(13) 0.0553(11) Uani 1 1 d U . .
H20A H 1.1312 0.6183 0.0752 0.066 Uiso 1 1 calc R A .
C21 C 0.5481(4) 0.6476(5) 0.09223(12) 0.0499(10) Uani 1 1 d U . .
H21A H 0.5486 0.7239 0.0735 0.060 Uiso 1 1 calc R A .
C22 C 0.4738(4) 0.6897(5) 0.11975(13) 0.0537(10) Uani 1 1 d U A .
C23 C 0.4113(4) 0.8169(6) 0.12131(14) 0.0590(12) Uani 1 1 d U . .
H23A H 0.4140 0.8915 0.1041 0.071 Uiso 1 1 calc R A .
C24 C 0.3448(4) 0.8370(6) 0.14758(14) 0.0668(13) Uani 1 1 d U A .
H24A H 0.3023 0.9257 0.1485 0.080 Uiso 1 1 calc R . .
C25 C 0.3393(4) 0.7304(6) 0.17243(15) 0.0671(13) Uani 1 1 d U . .
H25A H 0.2921 0.7450 0.1903 0.081 Uiso 1 1 calc R A .
C26 C 0.4017(4) 0.6016(6) 0.17174(13) 0.0603(12) Uani 1 1 d U A .
H26A H 0.3973 0.5273 0.1889 0.072 Uiso 1 1 calc R . .
C27 C 0.4707(4) 0.5820(5) 0.14580(12) 0.0530(10) Uani 1 1 d U . .
C28 C 0.5478(4) 0.4482(5) 0.14066(12) 0.0530(10) Uani 1 1 d U A .
H28A H 0.5477 0.3717 0.1594 0.064 Uiso 1 1 calc R . .
C29 C 0.5061(4) 0.3901(5) 0.10411(12) 0.0508(10) Uani 1 1 d U . .
C30 C 0.4715(4) 0.2485(6) 0.09542(14) 0.0588(12) Uani 1 1 d U A .
H30A H 0.4720 0.1749 0.1130 0.071 Uiso 1 1 calc R . .
C31 C 0.4357(4) 0.2146(6) 0.06029(14) 0.0628(13) Uani 1 1 d U . .
H31A H 0.4134 0.1164 0.0539 0.075 Uiso 1 1 calc R A .
C32 C 0.4324(4) 0.3204(6) 0.03501(14) 0.0611(12) Uani 1 1 d U A .
H32A H 0.4063 0.2955 0.0113 0.073 Uiso 1 1 calc R . .
C33 C 0.4666(4) 0.4644(6) 0.04348(13) 0.0548(11) Uani 1 1 d U . .
H33A H 0.4637 0.5381 0.0258 0.066 Uiso 1 1 calc R A .
C34 C 0.5050(4) 0.4979(5) 0.07812(12) 0.0521(10) Uani 1 1 d U A .
C35 C 0.7717(4) 0.7781(5) 0.07508(13) 0.0507(11) Uani 1 1 d U A .
C36 C 0.7747(4) 0.8498(5) 0.04898(13) 0.0528(11) Uani 1 1 d U . .
C37 C 0.7792(4) 0.9314(5) 0.01692(12) 0.0534(11) Uani 1 1 d U A .
C38 C 0.7040(5) 1.0435(5) 0.00849(13) 0.0629(13) Uani 1 1 d U . .
H38A H 0.6491 1.0679 0.0235 0.076 Uiso 1 1 calc R A .
C39 C 0.7081(5) 1.1246(6) -0.02323(14) 0.0661(13) Uani 1 1 d U A .
H39A H 0.6569 1.2048 -0.0288 0.079 Uiso 1 1 calc R . .
C40 C 0.7830(5) 1.0893(6) -0.04520(15) 0.0681(13) Uani 1 1 d U . .
H40A H 0.7825 1.1436 -0.0663 0.082 Uiso 1 1 calc R A .
C41 C 0.8639(5) 0.9712(6) -0.03761(13) 0.0630(12) Uani 1 1 d U A .
C42 C 0.9448(5) 0.9302(6) -0.05998(14) 0.0683(13) Uani 1 1 d U . .
H42A H 0.9453 0.9839 -0.0812 0.082 Uiso 1 1 calc R A .
C43 C 1.0204(5) 0.8209(6) -0.05312(15) 0.0668(12) Uani 1 1 d U A .
C44 C 1.0991(5) 0.7797(7) -0.07617(15) 0.0758(14) Uani 1 1 d U . .
H44A H 1.0996 0.8316 -0.0976 0.091 Uiso 1 1 calc R A .
C45 C 1.1727(6) 0.6687(7) -0.06816(17) 0.0851(16) Uani 1 1 d U A .
H45A H 1.2252 0.6438 -0.0839 0.102 Uiso 1 1 calc R . .
C46 C 1.1739(5) 0.5865(7) -0.03635(15) 0.0809(15) Uani 1 1 d U . .
H46A H 1.2268 0.5081 -0.0308 0.097 Uiso 1 1 calc R A .
C47 C 1.0978(5) 0.6229(6) -0.01419(16) 0.0722(13) Uani 1 1 d U A .
H47A H 1.0981 0.5676 0.0068 0.087 Uiso 1 1 calc R . .
C48 C 1.0189(5) 0.7382(6) -0.02095(14) 0.0626(12) Uani 1 1 d U . .
C49 C 0.9421(4) 0.7749(6) 0.00140(14) 0.0648(12) Uani 1 1 d U A .
H49A H 0.9427 0.7205 0.0225 0.078 Uiso 1 1 calc R . .
C50 C 0.8616(4) 0.8913(5) -0.00588(13) 0.0557(11) Uani 1 1 d U . .
C51 C 0.8329(8) 0.2256(11) 0.1729(3) 0.0635(19) Uani 0.588(5) 1 d PDU A 1
H51A H 0.8933 0.2595 0.1592 0.076 Uiso 0.588(5) 1 calc PR A 1
H51B H 0.8715 0.1765 0.1942 0.076 Uiso 0.588(5) 1 calc PR A 1
C52 C 0.7591(9) 0.1111(11) 0.1511(3) 0.0685(18) Uani 0.588(5) 1 d PDU A 1
H52A H 0.8093 0.0371 0.1419 0.082 Uiso 0.588(5) 1 calc PR A 1
H52B H 0.7139 0.1605 0.1308 0.082 Uiso 0.588(5) 1 calc PR A 1
C53 C 0.6763(8) 0.0314(11) 0.1734(3) 0.0726(18) Uani 0.588(5) 1 d PDU A 1
H53A H 0.6413 0.1062 0.1874 0.087 Uiso 0.588(5) 1 calc PR A 1
H53B H 0.6139 -0.0153 0.1573 0.087 Uiso 0.588(5) 1 calc PR A 1
C54 C 0.7337(10) -0.0860(13) 0.1980(3) 0.0785(19) Uani 0.588(5) 1 d PDU A 1
H54A H 0.7701 -0.1594 0.1840 0.094 Uiso 0.588(5) 1 calc PR A 1
H54B H 0.7952 -0.0387 0.2143 0.094 Uiso 0.588(5) 1 calc PR A 1
C55 C 0.6545(11) -0.1663(14) 0.2193(4) 0.085(2) Uani 0.588(5) 1 d PDU A 1
H55A H 0.6283 -0.0968 0.2364 0.102 Uiso 0.588(5) 1 calc PR A 1
H55B H 0.5863 -0.2002 0.2035 0.102 Uiso 0.588(5) 1 calc PR A 1
C56 C 0.7098(11) -0.2954(13) 0.2384(3) 0.090(2) Uani 0.588(5) 1 d PDU A 1
H56A H 0.7731 -0.2591 0.2558 0.107 Uiso 0.588(5) 1 calc PR A 1
H56B H 0.7442 -0.3579 0.2215 0.107 Uiso 0.588(5) 1 calc PR A 1
C57 C 0.6314(10) -0.3917(13) 0.2573(3) 0.096(2) Uani 0.588(5) 1 d PDU A 1
H57A H 0.5668 -0.4268 0.2402 0.115 Uiso 0.588(5) 1 calc PR A 1
H57B H 0.6746 -0.4795 0.2671 0.115 Uiso 0.588(5) 1 calc PR A 1
C58 C 0.5849(13) -0.3124(16) 0.2863(4) 0.113(4) Uani 0.588(5) 1 d PDU A 1
H58A H 0.5348 -0.3788 0.2974 0.169 Uiso 0.588(5) 1 calc PR A 1
H58B H 0.5410 -0.2262 0.2768 0.169 Uiso 0.588(5) 1 calc PR A 1
H58C H 0.6483 -0.2800 0.3037 0.169 Uiso 0.588(5) 1 calc PR A 1
C51' C 0.7990(13) 0.2210(15) 0.1809(4) 0.068(2) Uani 0.412(5) 1 d PDU A 2
H51C H 0.8123 0.1742 0.2043 0.082 Uiso 0.412(5) 1 calc PR A 2
H51D H 0.8712 0.2159 0.1704 0.082 Uiso 0.412(5) 1 calc PR A 2
C52' C 0.7084(13) 0.1410(14) 0.1586(4) 0.071(2) Uani 0.412(5) 1 d PDU A 2
H52C H 0.6937 0.1890 0.1353 0.086 Uiso 0.412(5) 1 calc PR A 2
H52D H 0.6367 0.1436 0.1693 0.086 Uiso 0.412(5) 1 calc PR A 2
C53' C 0.7450(12) -0.0170(13) 0.1544(3) 0.070(2) Uani 0.412(5) 1 d PDU A 2
H53C H 0.6873 -0.0654 0.1370 0.085 Uiso 0.412(5) 1 calc PR A 2
H53D H 0.8182 -0.0163 0.1445 0.085 Uiso 0.412(5) 1 calc PR A 2
C54' C 0.7602(14) -0.1086(19) 0.1865(4) 0.077(2) Uani 0.412(5) 1 d PDU A 2
H54C H 0.8230 -0.0629 0.2027 0.093 Uiso 0.412(5) 1 calc PR A 2
H54D H 0.7888 -0.2058 0.1797 0.093 Uiso 0.412(5) 1 calc PR A 2
C55' C 0.6656(16) -0.139(2) 0.2077(4) 0.083(2) Uani 0.412(5) 1 d PDU A 2
H55C H 0.6047 -0.1913 0.1922 0.099 Uiso 0.412(5) 1 calc PR A 2
H55D H 0.6335 -0.0424 0.2134 0.099 Uiso 0.412(5) 1 calc PR A 2
C56' C 0.6873(16) -0.226(2) 0.2415(5) 0.090(2) Uani 0.412(5) 1 d PDU A 2
H56C H 0.7258 -0.3199 0.2369 0.109 Uiso 0.412(5) 1 calc PR A 2
H56D H 0.7402 -0.1693 0.2587 0.109 Uiso 0.412(5) 1 calc PR A 2
C57' C 0.5806(13) -0.2613(19) 0.2577(4) 0.093(2) Uani 0.412(5) 1 d PDU A 2
H57C H 0.5223 -0.3078 0.2401 0.112 Uiso 0.412(5) 1 calc PR A 2
H57D H 0.5479 -0.1702 0.2665 0.112 Uiso 0.412(5) 1 calc PR A 2
C58' C 0.6179(19) -0.369(2) 0.2881(5) 0.108(4) Uani 0.412(5) 1 d PDU A 2
H58D H 0.5504 -0.4019 0.2984 0.162 Uiso 0.412(5) 1 calc PR A 2
H58E H 0.6710 -0.3187 0.3061 0.162 Uiso 0.412(5) 1 calc PR A 2
H58F H 0.6561 -0.4546 0.2793 0.162 Uiso 0.412(5) 1 calc PR A 2

loop_
_atom_site_aniso_label
_atom_site_aniso_U_11
_atom_site_aniso_U_22
_atom_site_aniso_U_33
_atom_site_aniso_U_23
_atom_site_aniso_U_13
_atom_site_aniso_U_12
O1 0.0564(18) 0.0646(19) 0.0617(18) 0.0164(17) -0.0131(15) -0.0170(16)
C1 0.054(2) 0.049(2) 0.051(2) 0.0074(19) -0.0061(19) -0.0101(19)
C2 0.0462(19) 0.0501(19) 0.0493(19) 0.0004(18) -0.0043(17) -0.0122(18)
C3 0.048(2) 0.050(2) 0.048(2) -0.0012(18) -0.0055(18) -0.0047(18)
C4 0.049(2) 0.045(2) 0.046(2) 0.0017(19) -0.0019(18) -0.0062(18)
C5 0.0468(19) 0.0450(19) 0.0473(19) -0.0013(18) -0.0056(17) -0.0094(18)
C6 0.0468(19) 0.050(2) 0.048(2) 0.0028(18) -0.0087(17) -0.0071(18)
C7 0.046(2) 0.051(2) 0.051(2) 0.0060(19) -0.0059(18) -0.0052(18)
C8 0.0441(19) 0.056(2) 0.050(2) -0.0012(19) -0.0052(18) -0.0054(18)
C9 0.049(2) 0.062(2) 0.049(2) 0.003(2) -0.0029(19) -0.008(2)
C10 0.055(2) 0.067(3) 0.055(2) -0.005(2) -0.001(2) -0.007(2)
C11 0.055(2) 0.061(2) 0.060(2) -0.007(2) -0.001(2) -0.008(2)
C12 0.051(2) 0.057(2) 0.054(2) -0.001(2) -0.001(2) -0.009(2)
C13 0.042(2) 0.054(2) 0.048(2) 0.0014(19) -0.0040(18) -0.0077(18)
C14 0.046(2) 0.049(2) 0.048(2) 0.0021(18) -0.0029(18) -0.0084(18)
C15 0.0443(19) 0.049(2) 0.053(2) 0.0013(19) -0.0079(18) -0.0109(18)
C16 0.047(2) 0.048(2) 0.056(2) 0.0012(19) -0.0060(18) -0.0121(18)
C17 0.047(2) 0.052(2) 0.064(2) 0.000(2) -0.007(2) -0.007(2)
C18 0.054(2) 0.054(2) 0.073(3) -0.002(2) -0.004(2) -0.001(2)
C19 0.049(2) 0.064(3) 0.064(3) -0.009(2) 0.004(2) -0.006(2)
C20 0.051(2) 0.055(2) 0.058(2) -0.002(2) -0.003(2) -0.012(2)
C21 0.0441(19) 0.051(2) 0.051(2) 0.0030(19) -0.0064(18) -0.0057(18)
C22 0.046(2) 0.056(2) 0.055(2) -0.003(2) -0.0085(19) -0.0103(18)
C23 0.047(2) 0.064(2) 0.061(2) -0.003(2) -0.008(2) -0.001(2)
C24 0.054(2) 0.072(3) 0.071(3) -0.008(3) -0.005(2) 0.002(2)
C25 0.050(2) 0.079(3) 0.070(3) -0.012(3) 0.002(2) -0.005(2)
C26 0.047(2) 0.069(3) 0.061(2) 0.000(2) -0.005(2) -0.015(2)
C27 0.044(2) 0.058(2) 0.054(2) -0.005(2) -0.0035(18) -0.0115(19)
C28 0.048(2) 0.055(2) 0.053(2) 0.0022(19) -0.0041(18) -0.0121(19)
C29 0.0418(19) 0.055(2) 0.053(2) -0.0028(19) -0.0047(18) -0.0095(18)
C30 0.049(2) 0.060(2) 0.063(2) 0.000(2) -0.007(2) -0.009(2)
C31 0.052(2) 0.060(3) 0.073(3) -0.009(2) -0.001(2) -0.013(2)
C32 0.056(2) 0.065(3) 0.059(3) -0.006(2) -0.005(2) -0.007(2)
C33 0.048(2) 0.058(2) 0.055(2) 0.000(2) -0.005(2) -0.005(2)
C34 0.0437(19) 0.056(2) 0.054(2) -0.0026(19) -0.0047(18) -0.0056(18)
C35 0.049(2) 0.051(2) 0.049(2) -0.003(2) -0.006(2) -0.007(2)
C36 0.053(2) 0.050(2) 0.052(2) 0.001(2) -0.007(2) -0.005(2)
C37 0.061(2) 0.046(2) 0.048(2) 0.0023(19) -0.0139(19) -0.007(2)
C38 0.071(3) 0.055(2) 0.058(3) 0.000(2) -0.008(2) -0.009(2)
C39 0.078(3) 0.050(2) 0.063(3) 0.000(2) -0.018(2) -0.004(2)
C40 0.073(3) 0.061(3) 0.065(3) 0.007(2) -0.009(2) -0.015(2)
C41 0.066(2) 0.064(2) 0.056(2) 0.009(2) -0.005(2) -0.012(2)
C42 0.073(3) 0.069(3) 0.061(2) 0.003(2) 0.004(2) -0.019(2)
C43 0.062(2) 0.070(3) 0.067(3) -0.003(2) 0.002(2) -0.019(2)
C44 0.082(3) 0.082(3) 0.063(3) -0.006(3) 0.007(2) -0.020(3)
C45 0.099(3) 0.078(3) 0.082(3) -0.018(3) 0.023(3) -0.016(3)
C46 0.096(3) 0.071(3) 0.077(3) -0.013(3) 0.019(3) -0.012(3)
C47 0.075(3) 0.067(3) 0.076(3) -0.010(2) 0.013(2) -0.013(2)
C48 0.061(2) 0.069(3) 0.057(2) -0.004(2) 0.006(2) -0.019(2)
C49 0.065(2) 0.067(2) 0.060(2) 0.005(2) -0.001(2) -0.007(2)
C50 0.057(2) 0.055(2) 0.051(2) 0.008(2) -0.008(2) -0.014(2)
C51 0.063(3) 0.059(3) 0.066(3) 0.009(3) -0.003(3) -0.011(3)
C52 0.064(3) 0.067(3) 0.071(3) 0.004(3) -0.003(3) -0.008(3)
C53 0.069(3) 0.070(3) 0.076(3) 0.005(3) 0.003(3) -0.006(3)
C54 0.075(3) 0.077(3) 0.082(3) 0.007(3) 0.007(3) -0.004(3)
C55 0.082(3) 0.085(3) 0.085(4) 0.006(3) 0.005(3) -0.001(3)
C56 0.089(4) 0.088(4) 0.091(4) 0.007(3) 0.009(3) 0.002(3)
C57 0.093(4) 0.095(4) 0.096(4) 0.008(4) 0.001(4) 0.003(4)
C58 0.111(6) 0.111(6) 0.120(6) 0.009(6) 0.028(5) -0.002(5)
C51' 0.068(4) 0.063(3) 0.069(4) 0.008(3) -0.004(3) -0.012(3)
C52' 0.068(4) 0.070(3) 0.073(3) 0.004(3) -0.001(3) -0.007(3)
C53' 0.068(3) 0.066(3) 0.075(3) 0.002(3) 0.003(3) -0.005(3)
C54' 0.076(3) 0.075(3) 0.079(4) 0.001(3) 0.005(3) -0.001(3)
C55' 0.080(4) 0.081(4) 0.085(4) 0.003(3) 0.004(3) -0.001(3)
C56' 0.090(4) 0.087(4) 0.092(4) 0.005(4) 0.007(3) 0.003(4)
C57' 0.095(4) 0.093(4) 0.090(4) 0.002(4) 0.006(4) 0.006(4)
C58' 0.102(7) 0.106(7) 0.115(7) 0.003(6) 0.014(6) 0.008(6)

loop_
_atom_type_symbol
_atom_type_description
_atom_type_scat_dispersion_real
_atom_type_scat_dispersion_imag
_atom_type_scat_source
C C 0.0181 0.0091 'International Tables Vol C Tables 4.2.6.8 and 6.1.1.4'
H H 0.0000 0.0000 'International Tables Vol C Tables 4.2.6.8 and 6.1.1.4'
O O 0.0492 0.0322 'International Tables Vol C Tables 4.2.6.8 and 6.1.1.4'

loop_
_geom_angle_atom_site_label_1
_geom_angle_atom_site_label_2
_geom_angle_atom_site_label_3
_geom_angle
C51' O1 C1 125.6(8)
C51' O1 C51 20.0(9)
C1 O1 C51 108.6(5)
O1 C1 C6 121.1(4)
O1 C1 C2 120.6(4)
C6 C1 C2 118.3(4)
C3 C2 C1 120.8(4)
C3 C2 C28 113.3(4)
C1 C2 C28 125.8(4)
C2 C3 C4 121.3(4)
C2 C3 C21 113.2(4)
C4 C3 C21 125.4(4)
C5 C4 C3 117.1(4)
C5 C4 C35 121.4(4)
C3 C4 C35 121.4(4)
C6 C5 C4 121.8(4)
C6 C5 C14 112.8(4)
C4 C5 C14 125.4(4)
C1 C6 C5 120.5(4)
C1 C6 C7 126.6(4)
C5 C6 C7 112.8(4)
C8 C7 C6 105.8(4)
C8 C7 C16 106.4(4)
C6 C7 C16 105.8(4)
C9 C8 C13 119.9(4)
C9 C8 C7 126.9(4)
C13 C8 C7 113.2(4)
C8 C9 C10 119.8(5)
C11 C10 C9 119.7(5)
C10 C11 C12 120.9(5)
C13 C12 C11 119.4(5)
C12 C13 C8 120.3(4)
C12 C13 C14 127.2(4)
C8 C13 C14 112.5(4)
C13 C14 C15 107.0(4)
C13 C14 C5 104.5(4)
C15 C14 C5 106.1(4)
C20 C15 C16 121.0(5)
C20 C15 C14 126.4(4)
C16 C15 C14 112.6(4)
C17 C16 C15 120.0(5)
C17 C16 C7 127.2(5)
C15 C16 C7 112.8(4)
C18 C17 C16 119.4(5)
C17 C18 C19 120.9(5)
C18 C19 C20 120.5(5)
C15 C20 C19 118.2(5)
C22 C21 C34 106.2(4)
C22 C21 C3 105.7(4)
C34 C21 C3 105.1(4)
C23 C22 C27 119.1(5)
C23 C22 C21 127.4(5)
C27 C22 C21 113.5(4)
C24 C23 C22 120.4(5)
C25 C24 C23 120.5(5)
C24 C25 C26 120.5(5)
C25 C26 C27 119.3(5)
C26 C27 C22 120.1(5)
C26 C27 C28 127.4(5)
C22 C27 C28 112.4(4)
C29 C28 C2 105.1(4)
C29 C28 C27 105.5(4)
C2 C28 C27 105.6(4)
C30 C29 C34 120.3(4)
C30 C29 C28 126.7(5)
C34 C29 C28 113.0(4)
C29 C30 C31 118.9(5)
C32 C31 C30 120.9(5)
C31 C32 C33 120.8(5)
C34 C33 C32 118.6(5)
C33 C34 C29 120.5(5)
C33 C34 C21 126.2(5)
C29 C34 C21 113.4(4)
C36 C35 C4 175.6(5)
C35 C36 C37 178.0(5)
C38 C37 C50 121.0(5)
C38 C37 C36 119.2(5)
C50 C37 C36 119.8(4)
C37 C38 C39 119.4(5)
C40 C39 C38 121.1(5)
C39 C40 C41 121.7(5)
C42 C41 C50 118.7(5)
C42 C41 C40 123.6(5)
C50 C41 C40 117.7(5)
C43 C42 C41 124.1(5)
C42 C43 C44 123.2(6)
C42 C43 C48 117.9(6)
C44 C43 C48 118.9(6)
C45 C44 C43 120.8(6)
C44 C45 C46 121.4(6)
C47 C46 C45 118.7(6)
C46 C47 C48 122.8(6)
C49 C48 C47 122.8(5)
C49 C48 C43 119.8(6)
C47 C48 C43 117.4(5)
C48 C49 C50 122.4(5)
C49 C50 C41 117.3(5)
C49 C50 C37 123.6(5)
C41 C50 C37 119.1(5)
C52 C51 O1 115.7(8)
C51 C52 C53 111.3(8)
C54 C53 C52 114.0(8)
C55 C54 C53 114.8(10)
C56 C55 C54 112.7(10)
C55 C56 C57 115.7(10)
C58 C57 C56 112.9(10)
O1 C51' C52' 110.1(11)
C51' C52' C53' 109.5(12)
C54' C53' C52' 116.6(13)
C53' C54' C55' 122.9(14)
C54' C55' C56' 120.8(15)
C57' C56' C55' 114.2(15)
C56' C57' C58' 106.1(14)

loop_
_geom_bond_atom_site_label_1
_geom_bond_atom_site_label_2
_geom_bond_distance
O1 C51' 1.337(13)
O1 C1 1.376(5)
O1 C51 1.541(10)
C1 C6 1.386(6)
C1 C2 1.404(6)
C2 C3 1.384(6)
C2 C28 1.532(6)
C3 C4 1.399(6)
C3 C21 1.531(6)
C4 C5 1.399(6)
C4 C35 1.443(6)
C5 C6 1.389(6)
C5 C14 1.532(6)
C6 C7 1.527(6)
C7 C8 1.510(6)
C7 C16 1.528(6)
C8 C9 1.391(6)
C8 C13 1.399(6)
C9 C10 1.393(6)
C10 C11 1.377(7)
C11 C12 1.399(6)
C12 C13 1.374(6)
C13 C14 1.523(6)
C14 C15 1.531(6)
C15 C20 1.375(6)
C15 C16 1.396(6)
C16 C17 1.384(6)
C17 C18 1.366(7)
C18 C19 1.386(7)
C19 C20 1.397(7)
C21 C22 1.511(7)
C21 C34 1.522(6)
C22 C23 1.373(6)
C22 C27 1.403(6)
C23 C24 1.372(7)
C24 C25 1.366(7)
C25 C26 1.381(7)
C26 C27 1.381(6)
C27 C28 1.543(7)
C28 C29 1.521(6)
C29 C30 1.373(6)
C29 C34 1.397(6)
C30 C31 1.396(6)
C31 C32 1.362(7)
C32 C33 1.390(7)
C33 C34 1.383(6)
C35 C36 1.201(6)
C36 C37 1.445(6)
C37 C38 1.359(6)
C37 C50 1.440(7)
C38 C39 1.431(7)
C39 C40 1.340(7)
C40 C41 1.436(7)
C41 C42 1.418(7)
C41 C50 1.423(6)
C42 C43 1.334(7)
C43 C44 1.417(8)
C43 C48 1.449(7)
C44 C45 1.336(8)
C45 C46 1.431(8)
C46 C47 1.358(7)
C47 C48 1.400(7)
C48 C49 1.370(7)
C49 C50 1.420(7)
C51 C52 1.530(11)
C52 C53 1.560(11)
C53 C54 1.521(11)
C54 C55 1.509(12)
C55 C56 1.485(12)
C56 C57 1.526(12)
C57 C58 1.491(13)
C51' C52' 1.468(14)
C52' C53' 1.509(14)
C53' C54' 1.480(14)
C54' C55' 1.492(15)
C55' C56' 1.515(15)
C56' C57' 1.509(15)
C57' C58' 1.543(16)
